data_2213403
loop_
_publ_author_name
'Jun-Yi Hu'
'Zhi Yao'
'Ying-Qian Xu'
'Pu Liu'
'Hong-Quan Duan'

_publ_section_title
;
 2\b,24-Dihydroxyurs-12-en-27-oic acid methanol solvate from the
 rhizome of <i>Astilbe chinensis</i>
;
_journal_coeditor_code HK2226
_journal_issue 5
_journal_name_full 'Acta Crystallographica Section E'
_journal_page_first o2375
_journal_page_last o2377
_journal_paper_doi 10.1107/S1600536807015206
_journal_volume 63
_journal_year 2007
_chemical_formula_iupac 'C30 H48 O4, C H4 O'
_chemical_formula_moiety 'C30 H48 O4, C H4 O'
_chemical_formula_sum 'C31 H52 O5'
_chemical_formula_weight 504.73
_chemical_melting_point 508
_chemical_name_systematic
;
2b,24-dihydroxyurs-12-en-27-oic acid methanol solvate
;
_space_group_IT_number 4
_symmetry_cell_setting monoclinic
_symmetry_space_group_name_Hall 'P 2yb'
_symmetry_space_group_name_H-M 'P 1 21 1'
_atom_sites_solution_hydrogens geom
_atom_sites_solution_primary direct
_atom_sites_solution_secondary difmap
_cell_angle_alpha 90.00
_cell_angle_beta 95.487(4)
_cell_angle_gamma 90.00
_cell_formula_units_Z 2
_cell_length_a 11.068(3)
_cell_length_b 7.9037(18)
_cell_length_c 16.677(4)
_cell_measurement_reflns_used 1996
_cell_measurement_temperature 294(2)
_cell_measurement_theta_max 22.79
_cell_measurement_theta_min 2.85
_cell_volume 1452.2(6)
_computing_cell_refinement 'SAINT (Bruker, 1997)'
_computing_data_collection 'SMART (Bruker, 1997)'
_computing_data_reduction SAINT
_computing_molecular_graphics 'SHELXTL (Bruker, 1997)'
_computing_publication_material SHELXTL
_computing_structure_refinement 'SHELXL97 (Sheldrick, 1997)'
_computing_structure_solution 'SHELXS97 (Sheldrick, 1997)'
_diffrn_ambient_temperature 294(2)
_diffrn_measured_fraction_theta_full 0.999
_diffrn_measured_fraction_theta_max 0.999
_diffrn_measurement_device_type 'Bruker CCD area-detector'
_diffrn_measurement_method '\f and \w'
_diffrn_radiation_monochromator graphite
_diffrn_radiation_source 'fine-focus sealed tube'
_diffrn_radiation_type 'Mo K\a'
_diffrn_radiation_wavelength 0.71073
_diffrn_reflns_av_R_equivalents 0.0423
_diffrn_reflns_av_sigmaI/netI 0.0503
_diffrn_reflns_limit_h_max 13
_diffrn_reflns_limit_h_min -13
_diffrn_reflns_limit_k_max 6
_diffrn_reflns_limit_k_min -9
_diffrn_reflns_limit_l_max 15
_diffrn_reflns_limit_l_min -19
_diffrn_reflns_number 7442
_diffrn_reflns_theta_full 25.01
_diffrn_reflns_theta_max 25.01
_diffrn_reflns_theta_min 1.85
_diffrn_standards_decay_% 0
_diffrn_standards_interval_count 0
_diffrn_standards_interval_time 0
_diffrn_standards_number 0
_exptl_absorpt_coefficient_mu 0.076
_exptl_absorpt_correction_T_max 0.9850
_exptl_absorpt_correction_T_min 0.9761
_exptl_absorpt_correction_type multi-scan
_exptl_absorpt_process_details '(SADABS; Sheldrick, 1996)'
_exptl_crystal_colour colorless
_exptl_crystal_density_diffrn 1.154
_exptl_crystal_density_method 'not measured'
_exptl_crystal_description plate
_exptl_crystal_F_000 556
_exptl_crystal_size_max 0.32
_exptl_crystal_size_mid 0.28
_exptl_crystal_size_min 0.20
_refine_diff_density_max 0.164
_refine_diff_density_min -0.248
_refine_ls_extinction_method none
_refine_ls_goodness_of_fit_ref 1.020
_refine_ls_hydrogen_treatment constr
_refine_ls_matrix_type full
_refine_ls_number_parameters 336
_refine_ls_number_reflns 2764
_refine_ls_number_restraints 1
_refine_ls_restrained_S_all 1.020
_refine_ls_R_factor_all 0.0716
_refine_ls_R_factor_gt 0.0442
_refine_ls_shift/su_max 0.002
_refine_ls_shift/su_mean 0.000
_refine_ls_structure_factor_coef Fsqd
_refine_ls_weighting_details 'w=1/[\s^2^(Fo^2^)+(0.0617P)^2^] where P=(Fo^2^+2Fc^2^)/3'
_refine_ls_weighting_scheme calc
_refine_ls_wR_factor_gt 0.0959
_refine_ls_wR_factor_ref 0.1095
_reflns_number_gt 2013
_reflns_number_total 2764
_reflns_threshold_expression I>2\s(I)
_cod_data_source_file hk2226.cif
_cod_data_source_block I
_cod_depositor_comments
;
The following automatic conversions were performed:

'_geom_angle_publ_flag' tag value 'es' was replaced with 'yes' value.

Automatic conversion script
Id: cif_fix_values 1646 2011-03-28 12:23:43Z adriana 
;
_cod_original_sg_symbol_H-M 'P 21 '
_cod_database_code 2213403
_cod_database_fobs_code 2213403

loop_
_symmetry_equiv_pos_as_xyz
'x, y, z'
'-x, y+1/2, -z'

loop_
_atom_site_type_symbol
_atom_site_label
_atom_site_fract_x
_atom_site_fract_y
_atom_site_fract_z
_atom_site_U_iso_or_equiv
_atom_site_adp_type
_atom_site_calc_flag
_atom_site_refinement_flags
_atom_site_occupancy
O O1 0.3451(2) 0.4922(5) 0.70011(13) 0.0690(8) Uani d . 1
H H1 0.4119 0.5275 0.7181 0.103 Uiso calc R 1
O O2 0.2393(2) 0.1974(4) 0.72067(12) 0.0586(7) Uani d . 1
H H2 0.2734 0.2827 0.7394 0.088 Uiso calc R 1
O O3 0.42138(19) 0.3733(3) 0.25983(14) 0.0462(6) Uani d . 1
H H3 0.4934 0.3743 0.2520 0.069 Uiso calc R 1
O O4 0.43757(19) 0.1022(3) 0.22756(13) 0.0474(6) Uani d . 1
C C1 0.2348(3) 0.5833(5) 0.48279(19) 0.0461(9) Uani d . 1
H H1A 0.3104 0.6092 0.4604 0.055 Uiso calc R 1
H H1B 0.1746 0.6646 0.4613 0.055 Uiso calc R 1
C C2 0.2534(3) 0.6026(5) 0.57458(19) 0.0509(10) Uani d . 1
H H2A 0.2833 0.7155 0.5877 0.061 Uiso calc R 1
H H2B 0.1759 0.5897 0.5965 0.061 Uiso calc R 1
C C3 0.3420(3) 0.4742(6) 0.61361(19) 0.0521(11) Uani d . 1
H H3A 0.4229 0.5013 0.5979 0.063 Uiso calc R 1
C C4 0.3143(3) 0.2884(5) 0.59109(18) 0.0425(9) Uani d . 1
C C5 0.2860(3) 0.2758(4) 0.49791(18) 0.0358(8) Uani d . 1
H H5 0.3631 0.3051 0.4770 0.043 Uiso calc R 1
C C6 0.2590(3) 0.0968(4) 0.46586(18) 0.0418(8) Uani d . 1
H H6A 0.3131 0.0169 0.4953 0.050 Uiso calc R 1
H H6B 0.1763 0.0663 0.4743 0.050 Uiso calc R 1
C C7 0.2757(3) 0.0868(4) 0.37686(18) 0.0440(9) Uani d . 1
H H7A 0.2589 -0.0279 0.3583 0.053 Uiso calc R 1
H H7B 0.3598 0.1114 0.3694 0.053 Uiso calc R 1
C C8 0.1930(2) 0.2103(4) 0.32449(16) 0.0323(7) Uani d . 1
C C9 0.2040(3) 0.3906(4) 0.36236(16) 0.0335(7) Uani d . 1
H H9 0.2866 0.4280 0.3549 0.040 Uiso calc R 1
C C10 0.1934(3) 0.4047(4) 0.45575(17) 0.0340(8) Uani d . 1
C C11 0.1206(3) 0.5130(5) 0.31231(18) 0.0494(9) Uani d . 1
H H11A 0.0375 0.4938 0.3240 0.059 Uiso calc R 1
H H11B 0.1422 0.6281 0.3280 0.059 Uiso calc R 1
C C12 0.1280(3) 0.4941(5) 0.22406(18) 0.0417(8) Uani d . 1
H H12 0.0920 0.5786 0.1911 0.050 Uiso calc R 1
C C13 0.1808(3) 0.3689(4) 0.18791(17) 0.0322(7) Uani d . 1
C C14 0.2347(2) 0.2146(4) 0.23480(16) 0.0298(7) Uani d . 1
C C15 0.1972(3) 0.0496(4) 0.18869(18) 0.0354(8) Uani d . 1
H H15A 0.2475 -0.0424 0.2114 0.043 Uiso calc R 1
H H15B 0.1137 0.0236 0.1971 0.043 Uiso calc R 1
C C16 0.2083(3) 0.0580(4) 0.09875(18) 0.0396(8) Uani d . 1
H H16A 0.1790 -0.0473 0.0741 0.048 Uiso calc R 1
H H16B 0.2933 0.0695 0.0899 0.048 Uiso calc R 1
C C17 0.1372(3) 0.2053(5) 0.05756(17) 0.0372(8) Uani d . 1
C C18 0.1866(3) 0.3732(4) 0.09621(17) 0.0326(7) Uani d . 1
H H18 0.1299 0.4618 0.0757 0.039 Uiso calc R 1
C C19 0.3134(3) 0.4265(4) 0.07159(18) 0.0387(8) Uani d . 1
H H19 0.3735 0.3451 0.0951 0.046 Uiso calc R 1
C C20 0.3156(3) 0.4225(5) -0.02051(19) 0.0443(9) Uani d . 1
H H20 0.2575 0.5072 -0.0432 0.053 Uiso calc R 1
C C21 0.2749(3) 0.2522(5) -0.05515(19) 0.0512(10) Uani d . 1
H H21A 0.2743 0.2557 -0.1133 0.061 Uiso calc R 1
H H21B 0.3325 0.1661 -0.0350 0.061 Uiso calc R 1
C C22 0.1498(3) 0.2047(6) -0.03332(18) 0.0481(9) Uani d . 1
H H22A 0.1298 0.0927 -0.0544 0.058 Uiso calc R 1
H H22B 0.0912 0.2833 -0.0594 0.058 Uiso calc R 1
C C23 0.4281(3) 0.1821(7) 0.6166(2) 0.0663(13) Uani d . 1
H H23A 0.4911 0.2102 0.5831 0.099 Uiso calc R 1
H H23B 0.4087 0.0641 0.6107 0.099 Uiso calc R 1
H H23C 0.4554 0.2056 0.6718 0.099 Uiso calc R 1
C C24 0.2082(3) 0.2197(6) 0.63611(17) 0.0467(9) Uani d . 1
H H24A 0.1404 0.2975 0.6281 0.056 Uiso calc R 1
H H24B 0.1820 0.1119 0.6127 0.056 Uiso calc R 1
C C25 0.0624(3) 0.3788(5) 0.47933(18) 0.0421(8) Uani d . 1
H H25A 0.0531 0.4377 0.5287 0.063 Uiso calc R 1
H H25B 0.0478 0.2603 0.4865 0.063 Uiso calc R 1
H H25C 0.0054 0.4223 0.4374 0.063 Uiso calc R 1
C C26 0.0614(3) 0.1458(5) 0.32095(19) 0.0511(10) Uani d . 1
H H26A 0.0305 0.1638 0.3721 0.077 Uiso calc R 1
H H26B 0.0595 0.0271 0.3086 0.077 Uiso calc R 1
H H26C 0.0121 0.2062 0.2800 0.077 Uiso calc R 1
C C27 0.3744(3) 0.2230(5) 0.23998(16) 0.0330(7) Uani d . 1
C C28 0.0015(3) 0.1904(6) 0.0694(2) 0.0528(10) Uani d . 1
H H28A -0.0274 0.0803 0.0525 0.079 Uiso calc R 1
H H28B -0.0431 0.2754 0.0378 0.079 Uiso calc R 1
H H28C -0.0097 0.2062 0.1253 0.079 Uiso calc R 1
C C29 0.3485(3) 0.6020(5) 0.1051(2) 0.0567(10) Uani d . 1
H H29A 0.4326 0.6230 0.0991 0.085 Uiso calc R 1
H H29B 0.3353 0.6067 0.1611 0.085 Uiso calc R 1
H H29C 0.2996 0.6863 0.0760 0.085 Uiso calc R 1
C C30 0.4400(3) 0.4697(6) -0.0466(2) 0.0615(11) Uani d . 1
H H30A 0.5014 0.4018 -0.0176 0.092 Uiso calc R 1
H H30B 0.4559 0.5871 -0.0353 0.092 Uiso calc R 1
H H30C 0.4408 0.4498 -0.1033 0.092 Uiso calc R 1
O O5 0.6514(3) 0.4051(5) 0.2382(2) 0.0821(10) Uani d . 1
H H5A 0.6846 0.4946 0.2520 0.123 Uiso calc R 1
C C31 0.7162(5) 0.3261(6) 0.1804(3) 0.0933(16) Uani d . 1
H H31A 0.7423 0.4096 0.1440 0.140 Uiso calc R 1
H H31B 0.6648 0.2451 0.1509 0.140 Uiso calc R 1
H H31C 0.7857 0.2694 0.2068 0.140 Uiso calc R 1

loop_
_atom_site_aniso_label
_atom_site_aniso_U_11
_atom_site_aniso_U_22
_atom_site_aniso_U_33
_atom_site_aniso_U_12
_atom_site_aniso_U_13
_atom_site_aniso_U_23
O1 0.0553(17) 0.111(2) 0.0400(14) -0.0227(18) 0.0007(11) -0.0191(16)
O2 0.0690(18) 0.075(2) 0.0320(13) 0.0065(17) 0.0059(11) 0.0045(14)
O3 0.0319(13) 0.0507(16) 0.0566(15) -0.0049(12) 0.0082(11) -0.0099(13)
O4 0.0383(13) 0.0525(16) 0.0511(14) 0.0181(13) 0.0023(10) -0.0042(13)
C1 0.054(2) 0.045(2) 0.042(2) -0.0046(18) 0.0113(15) -0.0054(18)
C2 0.056(2) 0.054(2) 0.044(2) -0.010(2) 0.0121(16) -0.0143(19)
C3 0.039(2) 0.079(3) 0.039(2) -0.019(2) 0.0064(15) -0.015(2)
C4 0.0321(18) 0.064(3) 0.0315(18) 0.0049(17) 0.0041(14) -0.0002(17)
C5 0.0303(17) 0.045(2) 0.0330(18) 0.0018(15) 0.0075(13) 0.0013(16)
C6 0.051(2) 0.041(2) 0.0341(18) 0.0101(18) 0.0073(15) 0.0050(17)
C7 0.062(2) 0.032(2) 0.0393(19) 0.0075(18) 0.0096(16) 0.0017(17)
C8 0.0319(16) 0.0319(18) 0.0335(16) -0.0001(16) 0.0053(12) 0.0008(16)
C9 0.0348(17) 0.0331(18) 0.0332(17) 0.0046(15) 0.0060(13) 0.0003(15)
C10 0.0305(17) 0.037(2) 0.0348(18) 0.0010(16) 0.0056(13) -0.0016(16)
C11 0.062(2) 0.047(2) 0.039(2) 0.023(2) 0.0053(16) -0.0013(18)
C12 0.048(2) 0.040(2) 0.0355(18) 0.0160(18) -0.0006(14) 0.0042(17)
C13 0.0308(16) 0.0337(18) 0.0321(17) 0.0025(15) 0.0026(13) 0.0015(15)
C14 0.0300(15) 0.0293(17) 0.0297(16) 0.0002(15) 0.0009(12) -0.0036(15)
C15 0.0404(19) 0.0273(19) 0.0383(18) -0.0007(15) 0.0022(14) -0.0005(14)
C16 0.048(2) 0.033(2) 0.0375(19) -0.0034(16) 0.0017(15) -0.0098(15)
C17 0.0344(16) 0.043(2) 0.0322(16) 0.0006(18) -0.0037(12) -0.0027(17)
C18 0.0339(17) 0.0329(18) 0.0302(17) 0.0068(15) -0.0002(13) 0.0026(15)
C19 0.0416(19) 0.038(2) 0.0367(18) 0.0017(16) 0.0053(14) 0.0020(15)
C20 0.049(2) 0.044(2) 0.0406(19) 0.0057(18) 0.0070(15) 0.0077(17)
C21 0.064(2) 0.059(3) 0.0307(18) 0.006(2) 0.0063(15) -0.0005(17)
C22 0.055(2) 0.050(2) 0.0375(18) 0.006(2) -0.0072(15) -0.0046(18)
C23 0.049(2) 0.108(4) 0.041(2) 0.024(2) 0.0024(15) 0.008(2)
C24 0.0469(19) 0.062(2) 0.0316(18) -0.004(2) 0.0036(14) 0.0036(18)
C25 0.0339(18) 0.057(2) 0.0361(18) 0.0045(18) 0.0051(13) -0.0035(18)
C26 0.046(2) 0.064(3) 0.046(2) -0.0171(19) 0.0146(16) -0.0064(19)
C27 0.0352(16) 0.039(2) 0.0240(15) 0.0062(18) 0.0000(12) 0.0022(16)
C28 0.0396(19) 0.058(3) 0.058(2) -0.007(2) -0.0073(15) -0.001(2)
C29 0.067(3) 0.046(2) 0.059(2) -0.012(2) 0.0168(18) -0.0017(19)
C30 0.068(3) 0.065(3) 0.056(2) 0.002(2) 0.0234(19) 0.008(2)
O5 0.0564(17) 0.085(2) 0.110(2) -0.0215(17) 0.0338(16) -0.033(2)
C31 0.102(4) 0.074(4) 0.113(4) -0.001(3) 0.058(3) -0.010(3)

loop_
_atom_type_symbol
_atom_type_description
_atom_type_scat_dispersion_real
_atom_type_scat_dispersion_imag
_atom_type_scat_source
C C 0.0033 0.0000
; International Tables
Vol. C, Tables 4.2.6.8 and 6.1.1.4
;
H H 0.0000 0.0000
; International Tables
Vol. C, Tables 4.2.6.8 and 6.1.1.4
;
O O 0.0106 0.0000
; International Tables
Vol. C, Tables 4.2.6.8 and 6.1.1.4
;

loop_
_geom_angle_atom_site_label_1
_geom_angle_atom_site_label_2
_geom_angle_atom_site_label_3
_geom_angle
_geom_angle_publ_flag
C3 O1 H1 109.5 ?
C24 O2 H2 109.5 ?
C27 O3 H3 109.5 ?
C2 C1 C10 113.1(3) ?
C2 C1 H1A 109.0 ?
C10 C1 H1A 109.0 ?
C2 C1 H1B 109.0 ?
C10 C1 H1B 109.0 ?
H1A C1 H1B 107.8 ?
C3 C2 C1 112.5(3) ?
C3 C2 H2A 109.1 ?
C1 C2 H2A 109.1 ?
C3 C2 H2B 109.1 ?
C1 C2 H2B 109.1 ?
H2A C2 H2B 107.8 ?
O1 C3 C2 108.4(3) ?
O1 C3 C4 108.8(3) ?
C2 C3 C4 115.4(3) ?
O1 C3 H3A 108.0 ?
C2 C3 H3A 108.0 ?
C4 C3 H3A 108.0 ?
C3 C4 C23 108.4(3) ?
C3 C4 C24 111.0(3) ?
C23 C4 C24 108.2(3) ?
C3 C4 C5 108.7(3) ?
C23 C4 C5 108.8(3) ?
C24 C4 C5 111.7(3) ?
C6 C5 C4 114.9(3) yes
C6 C5 C10 110.4(2) ?
C4 C5 C10 117.9(3) ?
C6 C5 H5 103.9 ?
C4 C5 H5 103.9 ?
C10 C5 H5 103.9 ?
C7 C6 C5 110.6(3) ?
C7 C6 H6A 109.5 ?
C5 C6 H6A 109.5 ?
C7 C6 H6B 109.5 ?
C5 C6 H6B 109.5 ?
H6A C6 H6B 108.1 ?
C6 C7 C8 113.5(3) ?
C6 C7 H7A 108.9 ?
C8 C7 H7A 108.9 ?
C6 C7 H7B 108.9 ?
C8 C7 H7B 108.9 ?
H7A C7 H7B 107.7 ?
C26 C8 C7 108.6(3) yes
C26 C8 C9 110.8(3) yes
C7 C8 C9 109.2(2) ?
C26 C8 C14 109.1(2) ?
C7 C8 C14 109.3(2) ?
C9 C8 C14 109.9(2) ?
C11 C9 C8 109.7(2) ?
C11 C9 C10 113.4(3) yes
C8 C9 C10 117.0(2) yes
C11 C9 H9 105.2 ?
C8 C9 H9 105.2 ?
C10 C9 H9 105.2 ?
C1 C10 C25 107.9(3) ?
C1 C10 C5 107.6(2) ?
C25 C10 C5 112.8(3) ?
C1 C10 C9 107.8(3) ?
C25 C10 C9 113.6(2) yes
C5 C10 C9 106.9(2) ?
C12 C11 C9 112.9(3) ?
C12 C11 H11A 109.0 ?
C9 C11 H11A 109.0 ?
C12 C11 H11B 109.0 ?
C9 C11 H11B 109.0 ?
H11A C11 H11B 107.8 ?
C13 C12 C11 126.4(3) ?
C13 C12 H12 116.8 ?
C11 C12 H12 116.8 ?
C12 C13 C18 119.9(3) ?
C12 C13 C14 121.9(3) ?
C18 C13 C14 118.2(3) yes
C13 C14 C27 109.4(3) ?
C13 C14 C15 110.0(2) yes
C27 C14 C15 106.5(2) ?
C13 C14 C8 110.9(2) ?
C27 C14 C8 108.9(2) ?
C15 C14 C8 110.9(2) ?
C16 C15 C14 114.2(3) ?
C16 C15 H15A 108.7 ?
C14 C15 H15A 108.7 ?
C16 C15 H15B 108.7 ?
C14 C15 H15B 108.7 ?
H15A C15 H15B 107.6 ?
C15 C16 C17 112.9(3) yes
C15 C16 H16A 109.0 ?
C17 C16 H16A 109.0 ?
C15 C16 H16B 109.0 ?
C17 C16 H16B 109.0 ?
H16A C16 H16B 107.8 ?
C16 C17 C22 110.4(3) ?
C16 C17 C28 110.6(3) ?
C22 C17 C28 108.0(2) ?
C16 C17 C18 108.5(2) ?
C22 C17 C18 110.5(3) ?
C28 C17 C18 108.8(3) ?
C13 C18 C17 110.3(3) ?
C13 C18 C19 113.1(2) ?
C17 C18 C19 114.4(2) ?
C13 C18 H18 106.1 ?
C17 C18 H18 106.1 ?
C19 C18 H18 106.1 ?
C29 C19 C20 110.8(3) ?
C29 C19 C18 110.6(3) ?
C20 C19 C18 111.0(2) ?
C29 C19 H19 108.1 ?
C20 C19 H19 108.1 ?
C18 C19 H19 108.1 ?
C21 C20 C30 110.6(3) ?
C21 C20 C19 111.5(3) ?
C30 C20 C19 112.3(3) ?
C21 C20 H20 107.4 ?
C30 C20 H20 107.4 ?
C19 C20 H20 107.4 ?
C22 C21 C20 112.0(3) ?
C22 C21 H21A 109.2 ?
C20 C21 H21A 109.2 ?
C22 C21 H21B 109.2 ?
C20 C21 H21B 109.2 ?
H21A C21 H21B 107.9 ?
C21 C22 C17 114.1(3) ?
C21 C22 H22A 108.7 ?
C17 C22 H22A 108.7 ?
C21 C22 H22B 108.7 ?
C17 C22 H22B 108.7 ?
H22A C22 H22B 107.6 ?
C4 C23 H23A 109.5 ?
C4 C23 H23B 109.5 ?
H23A C23 H23B 109.5 ?
C4 C23 H23C 109.5 ?
H23A C23 H23C 109.5 ?
H23B C23 H23C 109.5 ?
O2 C24 C4 113.5(3) ?
O2 C24 H24A 108.9 ?
C4 C24 H24A 108.9 ?
O2 C24 H24B 108.9 ?
C4 C24 H24B 108.9 ?
H24A C24 H24B 107.7 ?
C10 C25 H25A 109.5 ?
C10 C25 H25B 109.5 ?
H25A C25 H25B 109.5 ?
C10 C25 H25C 109.5 ?
H25A C25 H25C 109.5 ?
H25B C25 H25C 109.5 ?
C8 C26 H26A 109.5 ?
C8 C26 H26B 109.5 ?
H26A C26 H26B 109.5 ?
C8 C26 H26C 109.5 ?
H26A C26 H26C 109.5 ?
H26B C26 H26C 109.5 ?
O4 C27 O3 121.9(3) ?
O4 C27 C14 123.2(3) ?
O3 C27 C14 114.8(3) ?
C17 C28 H28A 109.5 ?
C17 C28 H28B 109.5 ?
H28A C28 H28B 109.5 ?
C17 C28 H28C 109.5 ?
H28A C28 H28C 109.5 ?
H28B C28 H28C 109.5 ?
C19 C29 H29A 109.5 ?
C19 C29 H29B 109.5 ?
H29A C29 H29B 109.5 ?
C19 C29 H29C 109.5 ?
H29A C29 H29C 109.5 ?
H29B C29 H29C 109.5 ?
C20 C30 H30A 109.5 ?
C20 C30 H30B 109.5 ?
H30A C30 H30B 109.5 ?
C20 C30 H30C 109.5 ?
H30A C30 H30C 109.5 ?
H30B C30 H30C 109.5 ?
C31 O5 H5A 109.5 ?
O5 C31 H31A 109.5 ?
O5 C31 H31B 109.5 ?
H31A C31 H31B 109.5 ?
O5 C31 H31C 109.5 ?
H31A C31 H31C 109.5 ?
H31B C31 H31C 109.5 ?

loop_
_geom_bond_atom_site_label_1
_geom_bond_atom_site_label_2
_geom_bond_distance
_geom_bond_publ_flag
O1 C3 1.447(4) yes
O1 H1 0.8200 ?
O2 C24 1.430(3) yes
O2 H2 0.8200 ?
O3 C27 1.326(4) yes
O3 H3 0.8200 ?
O4 C27 1.213(4) yes
C1 C2 1.532(4) ?
C1 C10 1.538(5) ?
C1 H1A 0.9700 ?
C1 H1B 0.9700 ?
C2 C3 1.514(5) ?
C2 H2A 0.9700 ?
C2 H2B 0.9700 ?
C3 C4 1.539(5) ?
C3 H3A 0.9800 ?
C4 C23 1.539(5) ?
C4 C24 1.552(5) ?
C4 C5 1.559(4) ?
C5 C6 1.532(5) ?
C5 C10 1.564(4) ?
C5 H5 0.9800 ?
C6 C7 1.515(4) ?
C6 H6A 0.9700 ?
C6 H6B 0.9700 ?
C7 C8 1.550(4) ?
C7 H7A 0.9700 ?
C7 H7B 0.9700 ?
C8 C26 1.539(4) ?
C8 C9 1.559(5) ?
C8 C14 1.607(4) ?
C9 C11 1.529(4) ?
C9 C10 1.577(4) ?
C9 H9 0.9800 ?
C10 C25 1.552(4) ?
C11 C12 1.489(4) ?
C11 H11A 0.9700 ?
C11 H11B 0.9700 ?
C12 C13 1.324(5) yes
C12 H12 0.9300 ?
C13 C18 1.537(4) ?
C13 C14 1.538(5) ?
C14 C27 1.541(4) ?
C14 C15 1.550(4) ?
C15 C16 1.518(4) ?
C15 H15A 0.9700 ?
C15 H15B 0.9700 ?
C16 C17 1.531(5) ?
C16 H16A 0.9700 ?
C16 H16B 0.9700 ?
C17 C22 1.535(4) ?
C17 C28 1.537(4) ?
C17 C18 1.552(5) ?
C18 C19 1.558(4) ?
C18 H18 0.9800 ?
C19 C29 1.531(5) ?
C19 C20 1.539(4) ?
C19 H19 0.9800 ?
C20 C21 1.516(5) ?
C20 C30 1.529(5) ?
C20 H20 0.9800 ?
C21 C22 1.512(5) ?
C21 H21A 0.9700 ?
C21 H21B 0.9700 ?
C22 H22A 0.9700 ?
C22 H22B 0.9700 ?
C23 H23A 0.9600 ?
C23 H23B 0.9600 ?
C23 H23C 0.9600 ?
C24 H24A 0.9700 ?
C24 H24B 0.9700 ?
C25 H25A 0.9600 ?
C25 H25B 0.9600 ?
C25 H25C 0.9600 ?
C26 H26A 0.9600 ?
C26 H26B 0.9600 ?
C26 H26C 0.9600 ?
C28 H28A 0.9600 ?
C28 H28B 0.9600 ?
C28 H28C 0.9600 ?
C29 H29A 0.9600 ?
C29 H29B 0.9600 ?
C29 H29C 0.9600 ?
C30 H30A 0.9600 ?
C30 H30B 0.9600 ?
C30 H30C 0.9600 ?
O5 C31 1.400(5) ?
O5 H5A 0.8200 ?
C31 H31A 0.9600 ?
C31 H31B 0.9600 ?
C31 H31C 0.9600 ?

loop_
_geom_hbond_atom_site_label_D
_geom_hbond_atom_site_label_H
_geom_hbond_atom_site_label_A
_geom_hbond_site_symmetry_A
_geom_hbond_distance_DH
_geom_hbond_distance_HA
_geom_hbond_distance_DA
_geom_hbond_angle_DHA
_geom_hbond_publ_flag
O1 H1 O4 2_656 0.82 1.91 2.728(3) 173.2 yes
O5 H5A O2 2_656 0.82 1.85 2.667(4) 177.9 yes
O2 H2 O1 . 0.82 1.97 2.645(5) 138.4 yes
O3 H3 O5 . 0.82 1.80 2.618(3) 172.6 yes

loop_
_geom_torsion_atom_site_label_1
_geom_torsion_atom_site_label_2
_geom_torsion_atom_site_label_3
_geom_torsion_atom_site_label_4
_geom_torsion
_geom_torsion_publ_flag
C10 C1 C2 C3 55.9(4) ?
C1 C2 C3 O1 -174.8(3) yes
C1 C2 C3 C4 -52.6(4) ?
O1 C3 C4 C23 -72.9(3) ?
C2 C3 C4 C23 165.0(3) yes
O1 C3 C4 C24 45.8(4) ?
C2 C3 C4 C24 -76.3(3) ?
O1 C3 C4 C5 169.0(2) ?
C2 C3 C4 C5 47.0(4) ?
C3 C4 C5 C6 178.8(3) yes
C23 C4 C5 C6 61.0(4) ?
C24 C4 C5 C6 -58.4(4) ?
C3 C4 C5 C10 -48.4(4) ?
C23 C4 C5 C10 -166.3(3) ?
C24 C4 C5 C10 74.4(4) ?
C4 C5 C6 C7 -160.4(2) ?
C10 C5 C6 C7 63.4(3) ?
C5 C6 C7 C8 -59.1(4) ?
C6 C7 C8 C26 -71.5(3) ?
C6 C7 C8 C9 49.4(4) ?
C6 C7 C8 C14 169.6(3) yes
C26 C8 C9 C11 -59.2(3) ?
C7 C8 C9 C11 -178.7(2) yes
C14 C8 C9 C11 61.4(3) ?
C26 C8 C9 C10 71.8(3) ?
C7 C8 C9 C10 -47.7(3) ?
C14 C8 C9 C10 -167.6(2) yes
C2 C1 C10 C25 68.5(3) ?
C2 C1 C10 C5 -53.5(3) ?
C2 C1 C10 C9 -168.4(2) ?
C6 C5 C10 C1 -173.2(3) yes
C4 C5 C10 C1 52.1(3) ?
C6 C5 C10 C25 68.0(3) ?
C4 C5 C10 C25 -66.8(4) ?
C6 C5 C10 C9 -57.6(3) ?
C4 C5 C10 C9 167.7(3) ?
C11 C9 C10 C1 -63.2(3) ?
C8 C9 C10 C1 167.5(3) ?
C11 C9 C10 C25 56.3(4) ?
C8 C9 C10 C25 -73.0(3) ?
C11 C9 C10 C5 -178.6(3) ?
C8 C9 C10 C5 52.1(3) ?
C8 C9 C11 C12 -45.0(4) ?
C10 C9 C11 C12 -177.9(3) ?
C9 C11 C12 C13 12.2(5) ?
C11 C12 C13 C18 -176.6(3) ?
C11 C12 C13 C14 4.9(5) ?
C12 C13 C14 C27 -108.2(3) ?
C18 C13 C14 C27 73.3(3) ?
C12 C13 C14 C15 135.1(3) ?
C18 C13 C14 C15 -43.4(3) ?
C12 C13 C14 C8 12.0(4) ?
C18 C13 C14 C8 -166.5(2) ?
C26 C8 C14 C13 77.3(3) ?
C7 C8 C14 C13 -164.1(3) ?
C9 C8 C14 C13 -44.3(3) ?
C26 C8 C14 C27 -162.1(3) ?
C7 C8 C14 C27 -43.5(3) ?
C9 C8 C14 C27 76.2(3) ?
C26 C8 C14 C15 -45.2(3) ?
C7 C8 C14 C15 73.4(3) ?
C9 C8 C14 C15 -166.9(2) ?
C13 C14 C15 C16 44.3(3) ?
C27 C14 C15 C16 -74.2(3) ?
C8 C14 C15 C16 167.4(3) ?
C14 C15 C16 C17 -55.6(4) ?
C15 C16 C17 C22 -178.8(3) ?
C15 C16 C17 C28 -59.4(4) ?
C15 C16 C17 C18 59.9(3) ?
C12 C13 C18 C17 -128.1(3) ?
C14 C13 C18 C17 50.4(3) ?
C12 C13 C18 C19 102.3(3) ?
C14 C13 C18 C19 -79.1(4) ?
C16 C17 C18 C13 -55.4(3) ?
C22 C17 C18 C13 -176.6(2) ?
C28 C17 C18 C13 65.0(3) ?
C16 C17 C18 C19 73.5(3) yes
C22 C17 C18 C19 -47.8(3) ?
C28 C17 C18 C19 -166.2(3) ?
C13 C18 C19 C29 -58.7(3) ?
C17 C18 C19 C29 173.9(3) ?
C13 C18 C19 C20 177.9(3) ?
C17 C18 C19 C20 50.5(3) ?
C29 C19 C20 C21 -177.1(3) ?
C18 C19 C20 C21 -53.8(4) ?
C29 C19 C20 C30 58.2(4) ?
C18 C19 C20 C30 -178.5(3) ?
C30 C20 C21 C22 -177.7(3) ?
C19 C20 C21 C22 56.6(4) ?
C20 C21 C22 C17 -55.5(4) ?
C16 C17 C22 C21 -70.2(4) ?
C28 C17 C22 C21 168.8(3) ?
C18 C17 C22 C21 49.9(4) ?
C3 C4 C24 O2 -70.3(4) ?
C23 C4 C24 O2 48.5(4) ?
C5 C4 C24 O2 168.2(3) ?
C13 C14 C27 O4 -134.9(3) ?
C15 C14 C27 O4 -16.1(4) ?
C8 C14 C27 O4 103.6(3) ?
C13 C14 C27 O3 45.6(3) ?
C15 C14 C27 O3 164.4(2) ?
C8 C14 C27 O3 -75.9(3) ?

loop_
_cod_related_entry_id
_cod_related_entry_database
_cod_related_entry_code
1 ChemSpider 21185122
